data_4109391
loop_
_publ_author_name
'Chao Liu'
'Dong-Mei Shen'
'Qing-Yun Chen'

_publ_section_title
;
 Synthesis and Reactions of 20 \p-Electron
 \b-Tetrakis(trifluoromethyl)-meso-tetraphenylporphyrins
;
_journal_name_full 'Journal of the American Chemical Society'
_journal_page_first 5814
_journal_page_last 5815
_journal_paper_doi 10.1021/ja070855c
_journal_volume 129
_journal_year 2007
_chemical_formula_sum 'C52 H38 Cl2 F12 N4 O'
_chemical_formula_weight 1033.76
_chemical_name_systematic
; 
 ? 
;
_space_group_IT_number 11
_symmetry_cell_setting monoclinic
_symmetry_space_group_name_Hall '-P 2yb'
_symmetry_space_group_name_H-M 'P 1 21/m 1'
_atom_sites_solution_hydrogens geom
_atom_sites_solution_primary direct
_atom_sites_solution_secondary difmap
_audit_creation_method SHELXL-97
_cell_angle_alpha 90.00
_cell_angle_beta 91.524(4)
_cell_angle_gamma 90.00
_cell_formula_units_Z 2
_cell_length_a 10.596(2)
_cell_length_b 20.027(4)
_cell_length_c 11.671(2)
_cell_measurement_reflns_used 1581
_cell_measurement_temperature 293(2)
_cell_measurement_theta_max 39.151
_cell_measurement_theta_min 4.351
_cell_volume 2475.8(8)
_computing_cell_refinement 'Bruker SMART'
_computing_data_collection 'Bruker SMART'
_computing_data_reduction 'Bruker SHELXTL'
_computing_molecular_graphics 'Bruker SHELXTL'
_computing_publication_material 'Bruker SHELXTL'
_computing_structure_refinement 'SHELXL-97 (Sheldrick, 1997)'
_computing_structure_solution 'SHELXS-97 (Sheldrick, 1990)'
_diffrn_ambient_temperature 293(2)
_diffrn_measured_fraction_theta_full 0.997
_diffrn_measured_fraction_theta_max 0.997
_diffrn_measurement_device_type 'CCD area detector'
_diffrn_measurement_method 'phi and omega scans'
_diffrn_radiation_monochromator graphite
_diffrn_radiation_source 'fine-focus sealed tube'
_diffrn_radiation_type MoK\a
_diffrn_radiation_wavelength 0.71073
_diffrn_reflns_av_R_equivalents 0.0731
_diffrn_reflns_av_sigmaI/netI 0.0877
_diffrn_reflns_limit_h_max 12
_diffrn_reflns_limit_h_min -12
_diffrn_reflns_limit_k_max 24
_diffrn_reflns_limit_k_min -21
_diffrn_reflns_limit_l_max 14
_diffrn_reflns_limit_l_min -13
_diffrn_reflns_number 13117
_diffrn_reflns_theta_full 25.50
_diffrn_reflns_theta_max 25.50
_diffrn_reflns_theta_min 1.75
_exptl_absorpt_coefficient_mu 0.219
_exptl_absorpt_correction_T_max 1.0000
_exptl_absorpt_correction_T_min 0.7434
_exptl_absorpt_correction_type empirical
_exptl_crystal_colour red
_exptl_crystal_density_diffrn 1.387
_exptl_crystal_description prismatic
_exptl_crystal_F_000 1056
_exptl_crystal_size_max 0.256
_exptl_crystal_size_mid 0.202
_exptl_crystal_size_min 0.045
_refine_diff_density_max 0.774
_refine_diff_density_min -0.479
_refine_diff_density_rms 0.062
_refine_ls_extinction_coef 0.0016(14)
_refine_ls_extinction_expression Fc^*^=kFc[1+0.001xFc^2^\l^3^/sin(2\q)]^-1/4^
_refine_ls_extinction_method SHELXL
_refine_ls_goodness_of_fit_ref 0.954
_refine_ls_hydrogen_treatment mixed
_refine_ls_matrix_type full
_refine_ls_number_parameters 379
_refine_ls_number_reflns 4735
_refine_ls_number_restraints 3
_refine_ls_restrained_S_all 0.957
_refine_ls_R_factor_all 0.1477
_refine_ls_R_factor_gt 0.0841
_refine_ls_shift/su_max 0.086
_refine_ls_shift/su_mean 0.009
_refine_ls_structure_factor_coef Fsqd
_refine_ls_weighting_details 'calc w=1/[\s^2^(Fo^2^)+(0.1483P)^2^+0.0000P] where P=(Fo^2^+2Fc^2^)/3'
_refine_ls_weighting_scheme calc
_refine_ls_wR_factor_gt 0.2366
_refine_ls_wR_factor_ref 0.2709
_reflns_number_gt 2305
_reflns_number_total 4735
_reflns_threshold_expression >2sigma(I)
_cod_data_source_file ja070855csi20070206_124003.cif
_cod_data_source_block cd26528
_cod_original_cell_volume 2475.8(9)
_cod_database_code 4109391

loop_
_symmetry_equiv_pos_as_xyz
'x, y, z'
'-x, y+1/2, -z'
'-x, -y, -z'
'x, -y-1/2, z'

loop_
_atom_site_label
_atom_site_type_symbol
_atom_site_fract_x
_atom_site_fract_y
_atom_site_fract_z
_atom_site_U_iso_or_equiv
_atom_site_adp_type
_atom_site_occupancy
_atom_site_symmetry_multiplicity
_atom_site_calc_flag
_atom_site_refinement_flags
N1 N 0.2784(3) 0.13965(16) 0.5669(3) 0.0505(9) Uani 1 1 d .
N2 N 0.1132(4) 0.2500 0.6967(4) 0.0509(11) Uani 1 2 d S
N3 N 0.3991(4) 0.2500 0.3968(3) 0.0443(10) Uani 1 2 d S
O1 O 0.4300(6) 0.2500 0.6939(5) 0.0960(16) Uani 1 2 d SD
H1A H 0.4107 0.2886 0.6779 0.124 Uiso 0.50 1 calc PR
Cl1 Cl 0.8852(17) 0.2500 0.1892(19) 0.264(11) Uiso 1 2 d SD
Cl2 Cl 0.7147(10) 0.2500 0.0261(9) 0.202(5) Uiso 1 2 d SD
F1 F 0.7930(4) 0.1786(3) 0.4448(7) 0.124(2) Uani 1 1 d .
F2 F 0.6563(6) 0.1082(3) 0.5073(8) 0.120(3) Uani 0.80 1 d P
F3 F 0.7476(7) 0.1898(3) 0.5893(8) 0.129(3) Uani 0.70 1 d P
F4 F 0.1680(8) 0.1760(3) 1.0539(5) 0.118(3) Uani 0.90 1 d P
F5 F 0.2294(7) 0.1083(3) 0.9349(5) 0.110(3) Uani 0.90 1 d P
F6 F 0.3388(10) 0.1913(5) 1.0040(8) 0.126(4) Uani 0.70 1 d P
C1 C 0.3218(3) 0.10451(19) 0.4726(3) 0.0487(10) Uani 1 1 d .
C2 C 0.2407(4) 0.0468(2) 0.4630(4) 0.0598(11) Uani 1 1 d .
H2 H 0.2447 0.0143 0.4064 0.072 Uiso 1 1 calc R
C3 C 0.1596(4) 0.0475(2) 0.5477(4) 0.0611(12) Uani 1 1 d .
H3 H 0.0978 0.0155 0.5593 0.073 Uiso 1 1 calc R
C4 C 0.1816(4) 0.10540(19) 0.6192(3) 0.0504(10) Uani 1 1 d .
C5 C 0.1180(4) 0.1262(2) 0.7121(3) 0.0525(10) Uani 1 1 d .
C6 C 0.1393(3) 0.1930(2) 0.7594(3) 0.0499(10) Uani 1 1 d .
C7 C 0.1841(4) 0.21479(19) 0.8646(3) 0.0546(11) Uani 1 1 d .
C8 C 0.4154(3) 0.12590(18) 0.4025(3) 0.0470(9) Uani 1 1 d .
C9 C 0.4690(3) 0.19314(18) 0.4195(3) 0.0462(9) Uani 1 1 d .
C10 C 0.5856(4) 0.21455(19) 0.4586(3) 0.0533(10) Uani 1 1 d .
C11 C 0.4688(4) 0.0845(2) 0.3127(3) 0.0526(10) Uani 1 1 d .
C12 C 0.5051(4) 0.1148(2) 0.2113(4) 0.0742(14) Uani 1 1 d .
H12 H 0.4938 0.1605 0.2016 0.089 Uiso 1 1 calc R
C13 C 0.5577(5) 0.0776(3) 0.1246(4) 0.0945(17) Uani 1 1 d .
H13 H 0.5811 0.0983 0.0571 0.113 Uiso 1 1 calc R
C14 C 0.5755(5) 0.0102(3) 0.1383(5) 0.0944(18) Uani 1 1 d .
H14 H 0.6112 -0.0147 0.0802 0.113 Uiso 1 1 calc R
C15 C 0.5409(5) -0.0204(3) 0.2368(5) 0.0824(15) Uani 1 1 d .
H15 H 0.5526 -0.0662 0.2459 0.099 Uiso 1 1 calc R
C16 C 0.4881(4) 0.0168(2) 0.3239(4) 0.0631(12) Uani 1 1 d .
H16 H 0.4653 -0.0044 0.3911 0.076 Uiso 1 1 calc R
C17 C 0.0203(4) 0.0843(2) 0.7645(3) 0.0614(11) Uani 1 1 d .
C18 C 0.0373(5) 0.0164(3) 0.7851(4) 0.0820(15) Uani 1 1 d .
H18 H 0.1139 -0.0036 0.7685 0.098 Uiso 1 1 calc R
C19 C -0.0579(6) -0.0216(3) 0.8297(5) 0.107(2) Uani 1 1 d .
H19 H -0.0457 -0.0671 0.8415 0.128 Uiso 1 1 calc R
C20 C -0.1718(6) 0.0076(4) 0.8571(5) 0.109(2) Uani 1 1 d .
H20 H -0.2363 -0.0183 0.8864 0.130 Uiso 1 1 calc R
C21 C -0.1887(5) 0.0741(3) 0.8409(5) 0.0997(18) Uani 1 1 d .
H21 H -0.2648 0.0939 0.8595 0.120 Uiso 1 1 calc R
C22 C -0.0927(4) 0.1126(3) 0.7965(4) 0.0808(15) Uani 1 1 d .
H22 H -0.1044 0.1584 0.7882 0.097 Uiso 1 1 calc R
C23 C 0.6888(5) 0.1685(3) 0.4981(5) 0.0767(14) Uani 1 1 d .
C24 C 0.2763(5) 0.2500 0.3357(5) 0.0613(16) Uani 1 2 d S
H24A H 0.2146 0.2712 0.3823 0.092 Uiso 0.50 1 calc PR
H24B H 0.2509 0.2048 0.3200 0.092 Uiso 0.50 1 calc PR
H24C H 0.2830 0.2740 0.2649 0.092 Uiso 0.50 1 calc PR
C25 C 0.2304(5) 0.1700(3) 0.9597(5) 0.0756(14) Uani 1 1 d .
C26 C 0.0477(6) 0.2500 0.5841(5) 0.0662(17) Uani 1 2 d S
H26A H 0.0989 0.2724 0.5294 0.099 Uiso 0.50 1 calc PR
H26B H -0.0316 0.2728 0.5897 0.099 Uiso 0.50 1 calc PR
H26C H 0.0331 0.2048 0.5598 0.099 Uiso 0.50 1 calc PR
C27 C 0.5227(10) 0.2500 0.7766(10) 0.179(6) Uani 1 2 d SD
H27A H 0.5501 0.2950 0.7910 0.208 Uiso 0.50 1 calc PR
H27B H 0.5927 0.2238 0.7516 0.208 Uiso 0.50 1 calc PR
H27C H 0.4909 0.2312 0.8458 0.208 Uiso 0.50 1 calc PR
C28 C 0.875(2) 0.2500 0.041(3) 0.28(3) Uiso 1 2 d SD
H28A H 0.9120 0.2896 0.0080 0.290 Uiso 0.50 1 calc PR
H28B H 0.9120 0.2104 0.0080 0.290 Uiso 0.50 1 calc PR
H1 H 0.323(3) 0.1686(17) 0.607(3) 0.047(8) Uiso 1 1 d .
F2' F 0.710(2) 0.1226(12) 0.419(3) 0.123(12) Uani 0.20 1 d P
F3' F 0.683(2) 0.1578(10) 0.6148(15) 0.132(6) Uani 0.30 1 d P
F5' F 0.154(7) 0.120(3) 0.963(6) 0.14(4) Uani 0.10 1 d P
F4' F 0.238(3) 0.1901(16) 1.0491(19) 0.041(7) Uani 0.10 1 d P
F6' F 0.3576(16) 0.1566(7) 0.9493(12) 0.090(4) Uani 0.30 1 d P

loop_
_atom_site_aniso_label
_atom_site_aniso_U_11
_atom_site_aniso_U_22
_atom_site_aniso_U_33
_atom_site_aniso_U_23
_atom_site_aniso_U_13
_atom_site_aniso_U_12
N1 0.061(2) 0.042(2) 0.049(2) -0.0100(16) 0.0063(16) -0.0131(17)
N2 0.053(3) 0.056(3) 0.044(3) 0.000 0.003(2) 0.000
N3 0.047(2) 0.043(3) 0.042(2) 0.000 -0.0033(19) 0.000
O1 0.100(4) 0.093(4) 0.094(4) 0.000 -0.015(3) 0.000
F1 0.048(3) 0.118(6) 0.129(7) 0.057(5) 0.023(4) 0.021(3)
F2 0.105(4) 0.043(3) 0.128(9) 0.047(5) -0.042(5) -0.009(2)
F3 0.127(6) 0.083(5) 0.123(8) 0.018(4) -0.046(6) 0.006(3)
F4 0.126(7) 0.085(5) 0.076(3) 0.036(3) 0.066(5) 0.037(5)
F5 0.123(8) 0.073(4) 0.083(3) -0.003(2) -0.038(4) 0.060(5)
F6 0.126(9) 0.104(7) 0.102(8) 0.066(6) -0.049(8) -0.037(7)
C1 0.057(2) 0.042(2) 0.047(2) -0.0048(17) 0.0049(18) -0.0031(18)
C2 0.075(3) 0.046(3) 0.058(3) -0.008(2) 0.006(2) -0.011(2)
C3 0.068(3) 0.052(3) 0.063(3) -0.005(2) 0.009(2) -0.020(2)
C4 0.058(2) 0.043(2) 0.050(2) 0.0009(18) 0.0044(19) -0.0108(19)
C5 0.059(2) 0.048(3) 0.051(2) 0.0038(19) 0.0076(19) -0.0064(19)
C6 0.051(2) 0.056(3) 0.043(2) 0.0032(19) 0.0113(17) 0.0006(19)
C7 0.065(2) 0.061(3) 0.038(2) 0.0009(18) 0.0108(19) 0.0029(19)
C8 0.058(2) 0.035(2) 0.048(2) -0.0034(17) 0.0035(18) -0.0002(17)
C9 0.056(2) 0.039(2) 0.044(2) -0.0002(17) 0.0077(17) 0.0018(18)
C10 0.052(2) 0.045(2) 0.062(3) -0.0003(18) -0.0022(19) -0.0014(18)
C11 0.061(2) 0.047(3) 0.050(2) -0.0064(19) 0.0016(18) 0.0027(19)
C12 0.097(3) 0.065(3) 0.061(3) 0.001(2) 0.028(2) 0.017(3)
C13 0.127(5) 0.093(4) 0.065(3) 0.000(3) 0.033(3) 0.027(4)
C14 0.115(4) 0.100(5) 0.069(4) -0.021(3) 0.017(3) 0.034(4)
C15 0.104(4) 0.062(3) 0.081(4) -0.020(3) -0.005(3) 0.026(3)
C16 0.075(3) 0.054(3) 0.061(3) -0.006(2) 0.004(2) 0.006(2)
C17 0.069(3) 0.064(3) 0.052(2) 0.009(2) 0.010(2) -0.011(2)
C18 0.090(3) 0.067(4) 0.090(4) 0.016(3) 0.032(3) -0.007(3)
C19 0.127(5) 0.080(4) 0.115(5) 0.030(4) 0.025(4) -0.026(4)
C20 0.101(5) 0.132(6) 0.093(4) 0.039(4) 0.014(3) -0.034(4)
C21 0.087(4) 0.116(5) 0.098(4) 0.028(4) 0.034(3) -0.014(4)
C22 0.076(3) 0.083(4) 0.085(3) 0.021(3) 0.025(3) -0.006(3)
C23 0.061(3) 0.068(4) 0.101(4) 0.006(3) -0.004(3) 0.006(3)
C24 0.066(4) 0.062(4) 0.055(4) 0.000 -0.005(3) 0.000
C25 0.098(4) 0.069(4) 0.059(4) 0.008(3) -0.001(3) 0.006(3)
C26 0.063(4) 0.081(5) 0.054(4) 0.000 -0.007(3) 0.000
C27 0.124(9) 0.288(19) 0.124(9) 0.000 0.004(8) 0.000

loop_
_atom_type_symbol
_atom_type_description
_atom_type_scat_dispersion_real
_atom_type_scat_dispersion_imag
_atom_type_scat_source
C C 0.0033 0.0016 'International Tables Vol C Tables 4.2.6.8 and 6.1.1.4'
H H 0.0000 0.0000 'International Tables Vol C Tables 4.2.6.8 and 6.1.1.4'
N N 0.0061 0.0033 'International Tables Vol C Tables 4.2.6.8 and 6.1.1.4'
O O 0.0106 0.0060 'International Tables Vol C Tables 4.2.6.8 and 6.1.1.4'
F F 0.0171 0.0103 'International Tables Vol C Tables 4.2.6.8 and 6.1.1.4'
Cl Cl 0.1484 0.1585 'International Tables Vol C Tables 4.2.6.8 and 6.1.1.4'

loop_
_geom_angle_atom_site_label_1
_geom_angle_atom_site_label_2
_geom_angle_atom_site_label_3
_geom_angle
_geom_angle_site_symmetry_1
_geom_angle_site_symmetry_3
C4 N1 C1 111.1(3) . .
C4 N1 H1 119(2) . .
C1 N1 H1 125(2) . .
C6 N2 C6 111.6(4) 4_565 .
C6 N2 C26 123.9(2) 4_565 .
C6 N2 C26 123.9(2) . .
C9 N3 C9 111.2(4) 4_565 .
C9 N3 C24 123.9(2) 4_565 .
C9 N3 C24 123.9(2) . .
C27 O1 H1A 109.5 . .
C23 F1 F2' 57.2(12) . .
F2' F2 C23 64.5(9) . .
F2' F2 F3' 115.6(13) . .
C23 F2 F3' 55.7(7) . .
F3' F3 C23 73.3(12) . .
F4' F4 C25 58.6(17) . .
F4' F4 F5' 106(4) . .
C25 F4 F5' 53(2) . .
F5' F5 C25 70(3) . .
F5' F5 F6' 122(4) . .
C25 F5 F6' 54.0(5) . .
F6' F6 F4' 118(2) . .
F6' F6 C25 72.6(12) . .
F4' F6 C25 52.4(12) . .
C8 C1 N1 124.9(3) . .
C8 C1 C2 130.0(4) . .
N1 C1 C2 105.0(3) . .
C3 C2 C1 109.2(4) . .
C3 C2 H2 125.4 . .
C1 C2 H2 125.4 . .
C2 C3 C4 110.0(4) . .
C2 C3 H3 125.0 . .
C4 C3 H3 125.0 . .
C5 C4 N1 126.0(4) . .
C5 C4 C3 129.3(4) . .
N1 C4 C3 104.6(3) . .
C4 C5 C6 120.5(3) . .
C4 C5 C17 121.6(4) . .
C6 C5 C17 117.8(3) . .
C7 C6 N2 105.7(4) . .
C7 C6 C5 132.3(4) . .
N2 C6 C5 122.0(3) . .
C6 C7 C7 108.5(2) . 4_565
C6 C7 C25 124.7(4) . .
C7 C7 C25 126.7(3) 4_565 .
C1 C8 C11 123.4(3) . .
C1 C8 C9 119.2(3) . .
C11 C8 C9 117.4(3) . .
C10 C9 N3 106.2(3) . .
C10 C9 C8 132.0(3) . .
N3 C9 C8 121.7(3) . .
C9 C10 C10 108.2(2) . 4_565
C9 C10 C23 123.7(4) . .
C10 C10 C23 128.1(3) 4_565 .
C16 C11 C12 117.7(4) . .
C16 C11 C8 123.4(4) . .
C12 C11 C8 118.9(4) . .
C13 C12 C11 120.9(5) . .
C13 C12 H12 119.6 . .
C11 C12 H12 119.6 . .
C14 C13 C12 120.0(5) . .
C14 C13 H13 120.0 . .
C12 C13 H13 120.0 . .
C15 C14 C13 120.2(5) . .
C15 C14 H14 119.9 . .
C13 C14 H14 119.9 . .
C14 C15 C16 119.9(5) . .
C14 C15 H15 120.1 . .
C16 C15 H15 120.1 . .
C11 C16 C15 121.4(4) . .
C11 C16 H16 119.3 . .
C15 C16 H16 119.3 . .
C22 C17 C18 117.4(4) . .
C22 C17 C5 120.0(4) . .
C18 C17 C5 122.6(4) . .
C19 C18 C17 120.9(5) . .
C19 C18 H18 119.5 . .
C17 C18 H18 119.5 . .
C18 C19 C20 120.3(6) . .
C18 C19 H19 119.8 . .
C20 C19 H19 119.8 . .
C21 C20 C19 119.6(5) . .
C21 C20 H20 120.2 . .
C19 C20 H20 120.2 . .
C20 C21 C22 120.2(6) . .
C20 C21 H21 119.9 . .
C22 C21 H21 119.9 . .
C17 C22 C21 121.4(5) . .
C17 C22 H22 119.3 . .
C21 C22 H22 119.3 . .
F2 C23 F3 111.8(6) . .
F2 C23 F1 115.3(6) . .
F3 C23 F1 86.9(6) . .
F2 C23 F2' 56.3(15) . .
F3 C23 F2' 135.8(9) . .
F1 C23 F2' 67.3(15) . .
F2 C23 F3' 75.4(9) . .
F3 C23 F3' 43.1(8) . .
F1 C23 F3' 123.7(10) . .
F2' C23 F3' 126.1(16) . .
F2 C23 C10 114.7(5) . .
F3 C23 C10 112.6(5) . .
F1 C23 C10 112.4(5) . .
F2' C23 C10 110.4(9) . .
F3' C23 C10 110.5(9) . .
N3 C24 H24A 109.5 . .
N3 C24 H24B 109.5 . .
H24A C24 H24B 109.5 . .
N3 C24 H24C 109.5 . .
H24A C24 H24C 109.5 . .
H24B C24 H24C 109.5 . .
F4' C25 F5 124.2(17) . .
F4' C25 F5' 106(3) . .
F5 C25 F5' 42(5) . .
F4' C25 F4 37.2(13) . .
F5 C25 F4 106.3(6) . .
F5' C25 F4 73(4) . .
F4' C25 F6 58.7(14) . .
F5 C25 F6 114.0(7) . .
F5' C25 F6 141(2) . .
F4 C25 F6 95.5(7) . .
F4' C25 F6' 96.3(16) . .
F5 C25 F6' 78.1(7) . .
F5' C25 F6' 118(4) . .
F4 C25 F6' 127.6(8) . .
F6 C25 F6' 41.9(5) . .
F4' C25 C7 119.2(18) . .
F5 C25 C7 114.4(5) . .
F5' C25 C7 107.2(18) . .
F4 C25 C7 113.9(5) . .
F6 C25 C7 111.2(5) . .
F6' C25 C7 110.6(7) . .
N2 C26 H26A 109.5 . .
N2 C26 H26B 109.5 . .
H26A C26 H26B 109.5 . .
N2 C26 H26C 109.5 . .
H26A C26 H26C 109.5 . .
H26B C26 H26C 109.5 . .
O1 C27 H27A 109.5 . .
O1 C27 H27B 109.5 . .
H27A C27 H27B 109.5 . .
O1 C27 H27C 109.5 . .
H27A C27 H27C 109.5 . .
H27B C27 H27C 109.5 . .
Cl2 C28 Cl1 98.0(16) . .
Cl2 C28 H28A 112.2 . .
Cl1 C28 H28A 112.2 . .
Cl2 C28 H28B 112.2 . .
Cl1 C28 H28B 112.2 . .
H28A C28 H28B 109.8 . .
F2 F2' C23 59.2(14) . .
F2 F2' F1 107.5(17) . .
C23 F2' F1 55.4(8) . .
F3 F3' C23 63.5(12) . .
F3 F3' F2 105.9(18) . .
C23 F3' F2 48.9(7) . .
F5 F5' C25 68(3) . .
F5 F5' F4 112(3) . .
C25 F5' F4 54(2) . .
F4 F4' C25 84(2) . .
F4 F4' F6 151(3) . .
C25 F4' F6 68.9(14) . .
F6 F6' C25 65.5(12) . .
F6 F6' F5 107.5(17) . .
C25 F6' F5 48.0(6) . .

loop_
_geom_bond_atom_site_label_1
_geom_bond_atom_site_label_2
_geom_bond_distance
_geom_bond_site_symmetry_2
N1 C4 1.389(5) .
N1 C1 1.395(5) .
N1 H1 0.88(3) .
N2 C6 1.380(4) 4_565
N2 C6 1.380(4) .
N2 C26 1.469(7) .
N3 C9 1.380(4) 4_565
N3 C9 1.380(4) .
N3 C24 1.467(7) .
O1 C27 1.359(10) .
O1 H1A 0.8200 .
Cl1 C28 1.733(19) .
Cl2 C28 1.698(19) .
F1 C23 1.297(7) .
F1 F2' 1.45(2) .
F2 F2' 1.22(4) .
F2 C23 1.261(7) .
F2 F3' 1.62(2) .
F3 F3' 0.987(18) .
F3 C23 1.292(9) .
F4 F4' 0.79(3) .
F4 C25 1.304(7) .
F4 F5' 1.54(8) .
F5 F5' 0.91(10) .
F5 C25 1.270(7) .
F5 F6' 1.673(18) .
F6 F6' 0.968(12) .
F6 F4' 1.21(3) .
F6 C25 1.318(9) .
C1 C8 1.372(5) .
C1 C2 1.442(5) .
C2 C3 1.327(6) .
C2 H2 0.9300 .
C3 C4 1.443(5) .
C3 H3 0.9300 .
C4 C5 1.357(5) .
C5 C6 1.462(5) .
C5 C17 1.477(5) .
C6 C7 1.375(5) .
C7 C7 1.410(8) 4_565
C7 C25 1.500(6) .
C8 C11 1.461(5) .
C8 C9 1.472(5) .
C9 C10 1.375(5) .
C10 C10 1.420(7) 4_565
C10 C23 1.493(6) .
C11 C16 1.377(6) .
C11 C12 1.393(6) .
C12 C13 1.385(6) .
C12 H12 0.9300 .
C13 C14 1.372(7) .
C13 H13 0.9300 .
C14 C15 1.362(7) .
C14 H14 0.9300 .
C15 C16 1.390(6) .
C15 H15 0.9300 .
C16 H16 0.9300 .
C17 C22 1.385(6) .
C17 C18 1.392(7) .
C18 C19 1.377(7) .
C18 H18 0.9300 .
C19 C20 1.387(8) .
C19 H19 0.9300 .
C20 C21 1.356(8) .
C20 H20 0.9300 .
C21 C22 1.388(7) .
C21 H21 0.9300 .
C22 H22 0.9300 .
C23 F2' 1.33(2) .
C23 F3' 1.382(17) .
C24 H24A 0.9600 .
C24 H24B 0.9600 .
C24 H24C 0.9600 .
C25 F4' 1.12(2) .
C25 F5' 1.28(3) .
C25 F6' 1.383(17) .
C26 H26A 0.9600 .
C26 H26B 0.9600 .
C26 H26C 0.9600 .
C27 H27A 0.9600 .
C27 H27B 0.9600 .
C27 H27C 0.9600 .
C28 H28A 0.9700 .
C28 H28B 0.9700 .

loop_
_geom_hbond_atom_site_label_D
_geom_hbond_atom_site_label_H
_geom_hbond_atom_site_label_A
_geom_hbond_distance_DH
_geom_hbond_distance_HA
_geom_hbond_distance_DA
_geom_hbond_angle_DHA
_geom_hbond_site_symmetry_A
N1 H1 O1 0.88(3) 2.22(3) 3.088(5) 174(3) .
O1 H1A N1 0.82 2.37 3.088(5) 146.8 4_565

loop_
_geom_torsion_atom_site_label_1
_geom_torsion_atom_site_label_2
_geom_torsion_atom_site_label_3
_geom_torsion_atom_site_label_4
_geom_torsion
_geom_torsion_site_symmetry_1
_geom_torsion_site_symmetry_4
C4 N1 C1 C8 178.9(4) . .
C4 N1 C1 C2 3.5(4) . .
C8 C1 C2 C3 -177.1(4) . .
N1 C1 C2 C3 -2.0(5) . .
C1 C2 C3 C4 -0.2(5) . .
C1 N1 C4 C5 -179.2(4) . .
C1 N1 C4 C3 -3.6(4) . .
C2 C3 C4 C5 177.7(4) . .
C2 C3 C4 N1 2.3(5) . .
N1 C4 C5 C6 6.6(6) . .
C3 C4 C5 C6 -167.9(4) . .
N1 C4 C5 C17 -177.0(4) . .
C3 C4 C5 C17 8.5(7) . .
C6 N2 C6 C7 -0.4(5) 4_565 .
C26 N2 C6 C7 -171.7(4) . .
C6 N2 C6 C5 179.3(2) 4_565 .
C26 N2 C6 C5 8.0(7) . .
C4 C5 C6 C7 -118.2(5) . .
C17 C5 C6 C7 65.2(6) . .
C4 C5 C6 N2 62.1(5) . .
C17 C5 C6 N2 -114.4(4) . .
N2 C6 C7 C7 0.3(3) . 4_565
C5 C6 C7 C7 -179.4(4) . 4_565
N2 C6 C7 C25 -177.1(4) . .
C5 C6 C7 C25 3.3(7) . .
N1 C1 C8 C11 172.6(4) . .
C2 C1 C8 C11 -13.1(7) . .
N1 C1 C8 C9 -5.5(6) . .
C2 C1 C8 C9 168.8(4) . .
C9 N3 C9 C10 0.6(5) 4_565 .
C24 N3 C9 C10 169.5(4) . .
C9 N3 C9 C8 179.8(2) 4_565 .
C24 N3 C9 C8 -11.4(6) . .
C1 C8 C9 C10 110.9(5) . .
C11 C8 C9 C10 -67.3(6) . .
C1 C8 C9 N3 -68.0(5) . .
C11 C8 C9 N3 113.8(4) . .
N3 C9 C10 C10 -0.4(3) . 4_565
C8 C9 C10 C10 -179.4(3) . 4_565
N3 C9 C10 C23 177.1(4) . .
C8 C9 C10 C23 -1.9(7) . .
C1 C8 C11 C16 -36.7(6) . .
C9 C8 C11 C16 141.3(4) . .
C1 C8 C11 C12 144.8(4) . .
C9 C8 C11 C12 -37.1(5) . .
C16 C11 C12 C13 0.5(7) . .
C8 C11 C12 C13 179.1(4) . .
C11 C12 C13 C14 -0.4(8) . .
C12 C13 C14 C15 0.3(9) . .
C13 C14 C15 C16 -0.3(8) . .
C12 C11 C16 C15 -0.6(6) . .
C8 C11 C16 C15 -179.0(4) . .
C14 C15 C16 C11 0.5(7) . .
C4 C5 C17 C22 -136.0(5) . .
C6 C5 C17 C22 40.5(6) . .
C4 C5 C17 C18 44.9(6) . .
C6 C5 C17 C18 -138.7(4) . .
C22 C17 C18 C19 3.6(7) . .
C5 C17 C18 C19 -177.3(5) . .
C17 C18 C19 C20 -1.3(9) . .
C18 C19 C20 C21 -0.7(10) . .
C19 C20 C21 C22 0.3(9) . .
C18 C17 C22 C21 -4.0(7) . .
C5 C17 C22 C21 176.9(5) . .
C20 C21 C22 C17 2.1(9) . .
F2' F2 C23 F3 -131.4(11) . .
F3' F2 C23 F3 23.6(11) . .
F2' F2 C23 F1 -34.2(11) . .
F3' F2 C23 F1 120.8(10) . .
F3' F2 C23 F2' 155.0(14) . .
F2' F2 C23 F3' -155.0(14) . .
F2' F2 C23 C10 98.8(11) . .
F3' F2 C23 C10 -106.2(10) . .
F3' F3 C23 F2 -34.5(15) . .
F3' F3 C23 F1 -150.5(14) . .
F3' F3 C23 F2' -98(3) . .
F3' F3 C23 C10 96.4(13) . .
F2' F1 C23 F2 30.4(13) . .
F2' F1 C23 F3 143.2(12) . .
F2' F1 C23 F3' 119.3(15) . .
F2' F1 C23 C10 -103.6(12) . .
C9 C10 C23 F2 -8.8(9) . .
C10 C10 C23 F2 168.2(6) 4_565 .
C9 C10 C23 F3 -138.3(6) . .
C10 C10 C23 F3 38.7(8) 4_565 .
C9 C10 C23 F1 125.5(6) . .
C10 C10 C23 F1 -57.5(7) 4_565 .
C9 C10 C23 F2' 52(2) . .
C10 C10 C23 F2' -130.6(19) 4_565 .
C9 C10 C23 F3' -91.8(12) . .
C10 C10 C23 F3' 85.2(11) 4_565 .
F5' F5 C25 F4' 74(3) . .
F6' F5 C25 F4' -90(2) . .
F6' F5 C25 F5' -164(3) . .
F5' F5 C25 F4 38(3) . .
F6' F5 C25 F4 -126.0(8) . .
F5' F5 C25 F6 142(3) . .
F6' F5 C25 F6 -22.1(9) . .
F5' F5 C25 F6' 164(3) . .
F5' F5 C25 C7 -89(3) . .
F6' F5 C25 C7 107.4(8) . .
F5' F4 C25 F4' -151(4) . .
F4' F4 C25 F5 126(3) . .
F5' F4 C25 F5 -25(3) . .
F4' F4 C25 F5' 151(4) . .
F4' F4 C25 F6 9(3) . .
F5' F4 C25 F6 -142(3) . .
F4' F4 C25 F6' 38(3) . .
F5' F4 C25 F6' -113(3) . .
F4' F4 C25 C7 -107(3) . .
F5' F4 C25 C7 102(3) . .
F6' F6 C25 F4' 150(2) . .
F6' F6 C25 F5 33.5(14) . .
F4' F6 C25 F5 -117(2) . .
F6' F6 C25 F5' 75(8) . .
F4' F6 C25 F5' -76(8) . .
F6' F6 C25 F4 144.0(12) . .
F4' F6 C25 F4 -6(2) . .
F4' F6 C25 F6' -150(2) . .
F6' F6 C25 C7 -97.6(12) . .
F4' F6 C25 C7 112(2) . .
C6 C7 C25 F4' -161.8(19) . .
C7 C7 C25 F4' 21.4(19) 4_565 .
C6 C7 C25 F5 2.2(8) . .
C7 C7 C25 F5 -174.6(5) 4_565 .
C6 C7 C25 F5' -42(5) . .
C7 C7 C25 F5' 141(5) 4_565 .
C6 C7 C25 F4 -120.4(7) . .
C7 C7 C25 F4 62.8(7) 4_565 .
C6 C7 C25 F6 133.1(8) . .
C7 C7 C25 F6 -43.7(9) 4_565 .
C6 C7 C25 F6' 88.1(9) . .
C7 C7 C25 F6' -88.7(8) 4_565 .
F3' F2 F2' C23 -22.8(11) . .
C23 F2 F2' F1 28.4(8) . .
F3' F2 F2' F1 5.5(16) . .
F3 C23 F2' F2 87(2) . .
F1 C23 F2' F2 146.6(11) . .
F3' C23 F2' F2 30.5(17) . .
C10 C23 F2' F2 -106.8(10) . .
F2 C23 F2' F1 -146.6(11) . .
F3 C23 F2' F1 -59(2) . .
F3' C23 F2' F1 -116.1(15) . .
C10 C23 F2' F1 106.6(7) . .
C23 F1 F2' F2 -29.7(9) . .
C23 F3 F3' F2 25.2(8) . .
F2 C23 F3' F3 147.1(13) . .
F1 C23 F3' F3 36.2(16) . .
F2' C23 F3' F3 121.3(17) . .
C10 C23 F3' F3 -101.5(12) . .
F3 C23 F3' F2 -147.1(13) . .
F1 C23 F3' F2 -110.9(9) . .
F2' C23 F3' F2 -25.8(16) . .
C10 C23 F3' F2 111.4(6) . .
F2' F2 F3' F3 -5(2) . .
C23 F2 F3' F3 -30.4(11) . .
F2' F2 F3' C23 25.1(12) . .
F6' F5 F5' C25 15(3) . .
C25 F5 F5' F4 -32.7(19) . .
F6' F5 F5' F4 -17(4) . .
F4' C25 F5' F5 -124(3) . .
F4 C25 F5' F5 -142(3) . .
F6 C25 F5' F5 -65(7) . .
F6' C25 F5' F5 -18(4) . .
C7 C25 F5' F5 108(2) . .
F4' C25 F5' F4 18(3) . .
F5 C25 F5' F4 142(3) . .
F6 C25 F5' F4 77(7) . .
F6' C25 F5' F4 124(2) . .
C7 C25 F5' F4 -110.5(10) . .
F4' F4 F5' F5 13(4) . .
C25 F4 F5' F5 38(3) . .
F4' F4 F5' C25 -26(3) . .
F5' F4 F4' C25 24(3) . .
C25 F4 F4' F6 -20(6) . .
F5' F4 F4' F6 4(9) . .
F5 C25 F4' F4 -71(3) . .
F5' C25 F4' F4 -29(5) . .
F6 C25 F4' F4 -170(4) . .
F6' C25 F4' F4 -150(2) . .
C7 C25 F4' F4 92(3) . .
F5 C25 F4' F6 99.4(15) . .
F5' C25 F4' F6 141(4) . .
F4 C25 F4' F6 170(4) . .
F6' C25 F4' F6 19.5(15) . .
C7 C25 F4' F6 -98.3(14) . .
F6' F6 F4' F4 -11(9) . .
C25 F6 F4' F4 21(7) . .
F6' F6 F4' C25 -33(2) . .
F4' F6 F6' C25 26.6(19) . .
F4' F6 F6' F5 3(2) . .
C25 F6 F6' F5 -23.6(8) . .
F4' C25 F6' F6 -25(2) . .
F5 C25 F6' F6 -149.0(12) . .
F5' C25 F6' F6 -137(3) . .
F4 C25 F6' F6 -47.5(16) . .
C7 C25 F6' F6 99.2(11) . .
F4' C25 F6' F5 123.7(17) . .
F5' C25 F6' F5 12(3) . .
F4 C25 F6' F5 101.5(9) . .
F6 C25 F6' F5 149.0(12) . .
C7 C25 F6' F5 -111.8(6) . .
F5' F5 F6' F6 12(3) . .
C25 F5 F6' F6 29.4(10) . .
F5' F5 F6' C25 -18(3) . .
